data_2239353
loop_
_publ_author_name
'Brennessel, William W.'
'Ellis, John E.'

_publ_section_title
;
 (2.2.2-Cryptand)potassium tetracarbonylcobaltate({-}I)
;
_journal_coeditor_code NK2222
_journal_issue 5
_journal_name_full 'Acta Crystallographica Section E'
_journal_page_first m180
_journal_paper_doi 10.1107/S1600536814006758
_journal_volume 70
_journal_year 2014
_chemical_formula_iupac '[K (C18 H36 N2 O6)] [Co (C O)4]'
_chemical_formula_moiety 'C18 H36 K N2 O6 +, C4 Co O4 -'
_chemical_formula_sum 'C22 H36 Co K N2 O10'
_chemical_formula_weight 586.56
_chemical_name_common 1102
_chemical_name_systematic
;
(2.2.2-Cryptand)potassium tetracarbonylcobaltate(-I)
;
_space_group_crystal_system monoclinic
_space_group_IT_number 14
_space_group_name_Hall '-P 2ybc'
_space_group_name_H-M_alt 'P 1 21/c 1'
_symmetry_space_group_name_Hall '-P 2ybc'
_symmetry_space_group_name_H-M 'P 1 21/c 1'
_atom_sites_solution_hydrogens geom
_atom_sites_solution_primary direct
_atom_sites_solution_secondary difmap
_audit_creation_method SHELXL-2014
_cell_angle_alpha 90
_cell_angle_beta 91.536(4)
_cell_angle_gamma 90
_cell_formula_units_Z 4
_cell_length_a 9.3611(18)
_cell_length_b 12.022(2)
_cell_length_c 25.358(5)
_cell_measurement_reflns_used 3996
_cell_measurement_temperature 173(2)
_cell_measurement_theta_max 24.62
_cell_measurement_theta_min 2.34
_cell_volume 2852.7(9)
_computing_cell_refinement 'SAINT (Bruker, 2003)'
_computing_data_collection 'SMART (Bruker, 2003)'
_computing_data_reduction 'SAINT (Bruker, 2003)'
_computing_molecular_graphics 'SHELXTL (Sheldrick, 2008)'
_computing_publication_material 'SHELXTL (Sheldrick, 2008)'
_computing_structure_refinement 'SHELXL2014 (Sheldrick, 2008)'
_computing_structure_solution 'SIR97 (Altomare <i>et al.</i>, 1999)'
_diffrn_ambient_temperature 173(2)
_diffrn_measured_fraction_theta_full 0.998
_diffrn_measured_fraction_theta_max 0.996
_diffrn_measurement_device_type 'Bruker SMART CCD platform'
_diffrn_measurement_method '\w scans'
_diffrn_radiation_type MoK\a
_diffrn_radiation_wavelength 0.71073
_diffrn_reflns_av_R_equivalents 0.0579
_diffrn_reflns_limit_h_max 11
_diffrn_reflns_limit_h_min -11
_diffrn_reflns_limit_k_max 14
_diffrn_reflns_limit_k_min -11
_diffrn_reflns_limit_l_max 30
_diffrn_reflns_limit_l_min -29
_diffrn_reflns_number 14351
_diffrn_reflns_theta_full 25.028
_diffrn_reflns_theta_max 25.074
_diffrn_reflns_theta_min 1.607
_exptl_absorpt_coefficient_mu 0.799
_exptl_absorpt_correction_T_max 0.7452
_exptl_absorpt_correction_T_min 0.5212
_exptl_absorpt_correction_type multi-scan
_exptl_absorpt_process_details '(SADABS; Sheldrick, 2012)'
_exptl_crystal_colour colorless
_exptl_crystal_density_diffrn 1.366
_exptl_crystal_description block
_exptl_crystal_F_000 1232
_exptl_crystal_size_max 0.30
_exptl_crystal_size_mid 0.19
_exptl_crystal_size_min 0.14
_refine_diff_density_max 0.388
_refine_diff_density_min -0.233
_refine_ls_extinction_method none
_refine_ls_goodness_of_fit_ref 0.918
_refine_ls_hydrogen_treatment constr
_refine_ls_matrix_type full
_refine_ls_number_parameters 325
_refine_ls_number_reflns 5046
_refine_ls_number_restraints 0
_refine_ls_restrained_S_all 0.918
_refine_ls_R_factor_all 0.0637
_refine_ls_R_factor_gt 0.0400
_refine_ls_shift/su_max 0.000
_refine_ls_shift/su_mean 0.000
_refine_ls_structure_factor_coef Fsqd
_refine_ls_weighting_details 'w=1/[\s^2^(Fo^2^)+(0.0428P)^2^] where P=(Fo^2^+2Fc^2^)/3'
_refine_ls_weighting_scheme calc
_refine_ls_wR_factor_gt 0.0850
_refine_ls_wR_factor_ref 0.0931
_reflns_number_gt 3551
_reflns_number_total 5046
_reflns_threshold_expression I>2\s(I)
_cod_data_source_file nk2222sup1.cf
_cod_data_source_block I
_cod_original_cell_volume 2852.8(9)
_cod_database_code 2239353
_cod_database_fobs_code 2239353
_shelx_space_group_comment
;
The symmetry employed for this shelxl refinement is uniquely defined
by the following loop, which should always be used as a source of
symmetry information in preference to the above space-group names.
They are only intended as comments.
;
_shelx_estimated_absorpt_t_min 0.796
_shelx_estimated_absorpt_t_max 0.896
_shelxl_version_number 2.014

loop_
_space_group_symop_operation_xyz
'x, y, z'
'-x, y+1/2, -z+1/2'
'-x, -y, -z'
'x, -y-1/2, z-1/2'

loop_
_atom_site_type_symbol
_atom_site_label
_atom_site_fract_x
_atom_site_fract_y
_atom_site_fract_z
_atom_site_U_iso_or_equiv
_atom_site_adp_type
_atom_site_calc_flag
_atom_site_occupancy
Co Co1 0.03175(4) 0.80932(3) 0.38562(2) 0.03777(12) Uani d 1
C C1 0.1014(3) 0.8470(2) 0.44858(12) 0.0452(7) Uani d 1
O O1 0.1456(3) 0.8706(2) 0.48980(8) 0.0653(6) Uani d 1
C C2 -0.1456(4) 0.8597(3) 0.37998(11) 0.0489(8) Uani d 1
O O2 -0.2606(3) 0.8925(2) 0.37675(10) 0.0736(7) Uani d 1
C C3 0.0336(3) 0.6631(3) 0.38061(11) 0.0462(7) Uani d 1
O O3 0.0358(2) 0.56731(19) 0.37816(9) 0.0651(6) Uani d 1
C C4 0.1381(3) 0.8663(2) 0.33608(11) 0.0436(7) Uani d 1
O O4 0.2078(3) 0.90302(17) 0.30383(8) 0.0627(6) Uani d 1
K K1 0.37979(6) 0.39030(5) 0.37685(2) 0.03466(15) Uani d 1
N N1 0.2667(2) 0.17944(18) 0.42354(9) 0.0408(6) Uani d 1
C C5 0.2462(3) 0.1981(2) 0.48042(11) 0.0488(8) Uani d 1
H H5A 0.3399 0.1921 0.4992 0.059 Uiso calc 1
H H5B 0.1837 0.1387 0.4940 0.059 Uiso calc 1
C C6 0.1812(3) 0.3093(3) 0.49271(11) 0.0520(8) Uani d 1
H H6A 0.0928 0.3201 0.4710 0.062 Uiso calc 1
H H6B 0.1558 0.3120 0.5303 0.062 Uiso calc 1
O O5 0.28056(19) 0.39546(15) 0.48182(7) 0.0399(5) Uani d 1
C C7 0.2248(3) 0.5016(2) 0.49582(11) 0.0482(8) Uani d 1
H H7A 0.2008 0.5019 0.5336 0.058 Uiso calc 1
H H7B 0.1364 0.5170 0.4748 0.058 Uiso calc 1
C C8 0.3322(3) 0.5887(2) 0.48574(11) 0.0504(8) Uani d 1
H H8A 0.2952 0.6621 0.4965 0.060 Uiso calc 1
H H8B 0.4208 0.5733 0.5067 0.060 Uiso calc 1
O O6 0.3626(2) 0.58999(15) 0.43112(7) 0.0438(5) Uani d 1
C C9 0.4473(3) 0.6823(2) 0.41678(12) 0.0512(8) Uani d 1
H H9A 0.5469 0.6716 0.4299 0.061 Uiso calc 1
H H9B 0.4096 0.7511 0.4328 0.061 Uiso calc 1
C C10 0.4439(3) 0.6927(2) 0.35785(12) 0.0535(8) Uani d 1
H H10A 0.3437 0.7042 0.3456 0.064 Uiso calc 1
H H10B 0.4988 0.7597 0.3481 0.064 Uiso calc 1
C C11 0.1280(3) 0.1528(2) 0.39757(12) 0.0481(8) Uani d 1
H H11A 0.0532 0.2005 0.4126 0.058 Uiso calc 1
H H11B 0.1034 0.0745 0.4052 0.058 Uiso calc 1
C C12 0.1278(3) 0.1691(2) 0.33879(12) 0.0492(8) Uani d 1
H H12A 0.2091 0.1285 0.3237 0.059 Uiso calc 1
H H12B 0.0383 0.1392 0.3227 0.059 Uiso calc 1
O O7 0.13939(19) 0.28435(15) 0.32733(7) 0.0396(5) Uani d 1
C C13 0.1274(3) 0.3049(3) 0.27216(10) 0.0480(8) Uani d 1
H H13A 0.0340 0.2776 0.2582 0.058 Uiso calc 1
H H13B 0.2040 0.2650 0.2537 0.058 Uiso calc 1
C C14 0.1397(3) 0.4268(3) 0.26271(11) 0.0461(7) Uani d 1
H H14A 0.1179 0.4437 0.2251 0.055 Uiso calc 1
H H14B 0.0707 0.4674 0.2845 0.055 Uiso calc 1
O O8 0.28281(19) 0.46132(16) 0.27640(7) 0.0458(5) Uani d 1
C C15 0.3056(3) 0.5738(3) 0.26203(12) 0.0610(9) Uani d 1
H H15A 0.2431 0.6231 0.2825 0.073 Uiso calc 1
H H15B 0.2822 0.5843 0.2241 0.073 Uiso calc 1
C C16 0.4602(3) 0.6026(3) 0.27332(12) 0.0619(9) Uani d 1
H H16A 0.5212 0.5508 0.2535 0.074 Uiso calc 1
H H16B 0.4786 0.6787 0.2603 0.074 Uiso calc 1
C C17 0.3671(3) 0.0864(2) 0.41663(13) 0.0509(8) Uani d 1
H H17A 0.3546 0.0569 0.3804 0.061 Uiso calc 1
H H17B 0.3429 0.0261 0.4414 0.061 Uiso calc 1
C C18 0.5219(3) 0.1185(3) 0.42583(12) 0.0507(8) Uani d 1
H H18A 0.5350 0.1519 0.4613 0.061 Uiso calc 1
H H18B 0.5831 0.0515 0.4241 0.061 Uiso calc 1
O O9 0.56202(19) 0.19592(16) 0.38686(7) 0.0466(5) Uani d 1
C C19 0.7118(3) 0.2156(2) 0.38849(11) 0.0473(8) Uani d 1
H H19A 0.7635 0.1451 0.3823 0.057 Uiso calc 1
H H19B 0.7417 0.2442 0.4237 0.057 Uiso calc 1
C C20 0.7477(3) 0.2982(2) 0.34723(11) 0.0471(8) Uani d 1
H H20A 0.8527 0.3074 0.3461 0.056 Uiso calc 1
H H20B 0.7129 0.2716 0.3123 0.056 Uiso calc 1
O O10 0.68266(18) 0.40194(15) 0.35896(7) 0.0404(5) Uani d 1
C C21 0.7229(3) 0.4842(2) 0.32179(11) 0.0504(8) Uani d 1
H H21A 0.6887 0.4625 0.2860 0.060 Uiso calc 1
H H21B 0.8284 0.4905 0.3216 0.060 Uiso calc 1
C C22 0.6590(3) 0.5936(2) 0.33652(12) 0.0472(7) Uani d 1
H H22A 0.6855 0.6102 0.3738 0.057 Uiso calc 1
H H22B 0.7005 0.6526 0.3144 0.057 Uiso calc 1
N N2 0.5018(2) 0.5968(2) 0.33005(9) 0.0432(6) Uani d 1

loop_
_atom_site_aniso_label
_atom_site_aniso_U_11
_atom_site_aniso_U_22
_atom_site_aniso_U_33
_atom_site_aniso_U_12
_atom_site_aniso_U_13
_atom_site_aniso_U_23
Co1 0.0357(2) 0.0434(2) 0.0341(2) -0.00146(18) 0.00036(16) 0.00340(17)
C1 0.0456(19) 0.0426(17) 0.0476(18) -0.0042(14) 0.0054(15) 0.0106(14)
O1 0.0779(17) 0.0789(17) 0.0382(12) -0.0091(13) -0.0153(11) 0.0002(11)
C2 0.053(2) 0.0490(18) 0.0451(17) -0.0006(16) 0.0038(16) -0.0033(14)
O2 0.0462(15) 0.0820(19) 0.0924(18) 0.0188(13) -0.0037(13) -0.0085(14)
C3 0.0390(18) 0.061(2) 0.0384(16) -0.0029(15) -0.0038(13) -0.0001(15)
O3 0.0783(17) 0.0451(14) 0.0711(15) -0.0066(12) -0.0143(13) -0.0077(12)
C4 0.0494(19) 0.0424(17) 0.0386(16) 0.0051(14) -0.0055(14) 0.0010(14)
O4 0.0755(16) 0.0628(15) 0.0510(13) -0.0019(12) 0.0223(12) 0.0182(11)
K1 0.0300(3) 0.0400(3) 0.0340(3) -0.0031(3) 0.0000(2) -0.0008(3)
N1 0.0344(13) 0.0383(13) 0.0495(14) -0.0043(11) 0.0000(11) 0.0027(11)
C5 0.0470(19) 0.054(2) 0.0457(16) -0.0079(15) 0.0046(14) 0.0111(15)
C6 0.049(2) 0.064(2) 0.0440(17) -0.0022(17) 0.0151(15) 0.0043(16)
O5 0.0345(11) 0.0454(12) 0.0400(10) 0.0021(9) 0.0076(8) 0.0007(9)
C7 0.0464(19) 0.059(2) 0.0395(16) 0.0137(16) 0.0123(14) -0.0012(15)
C8 0.061(2) 0.0461(18) 0.0443(17) 0.0148(16) 0.0032(15) -0.0119(14)
O6 0.0429(12) 0.0415(11) 0.0472(11) -0.0025(9) 0.0035(9) -0.0040(9)
C9 0.0429(18) 0.0385(17) 0.072(2) -0.0015(14) 0.0036(16) -0.0074(16)
C10 0.0372(18) 0.0449(18) 0.078(2) -0.0054(15) 0.0016(16) 0.0192(17)
C11 0.0353(18) 0.0441(17) 0.065(2) -0.0064(14) -0.0034(15) 0.0063(15)
C12 0.0429(19) 0.0422(19) 0.0618(19) -0.0042(14) -0.0080(15) -0.0065(15)
O7 0.0400(11) 0.0412(11) 0.0373(10) -0.0036(9) -0.0043(8) -0.0040(8)
C13 0.0459(19) 0.061(2) 0.0364(15) -0.0009(15) -0.0063(13) -0.0111(15)
C14 0.0403(18) 0.063(2) 0.0344(15) -0.0039(15) -0.0097(13) -0.0002(14)
O8 0.0368(12) 0.0596(13) 0.0406(11) -0.0091(9) -0.0085(9) 0.0089(10)
C15 0.053(2) 0.074(2) 0.0551(19) -0.0184(18) -0.0204(16) 0.0281(17)
C16 0.053(2) 0.079(2) 0.0531(19) -0.0237(18) -0.0061(16) 0.0281(18)
C17 0.049(2) 0.0367(17) 0.067(2) -0.0009(14) -0.0008(16) 0.0014(15)
C18 0.0392(18) 0.0495(19) 0.0630(19) 0.0065(15) -0.0036(15) 0.0050(16)
O9 0.0327(12) 0.0509(12) 0.0559(12) 0.0042(9) -0.0032(9) 0.0025(10)
C19 0.0298(16) 0.057(2) 0.0546(18) 0.0092(14) -0.0013(14) -0.0140(15)
C20 0.0313(16) 0.061(2) 0.0489(17) 0.0050(14) 0.0073(13) -0.0147(15)
O10 0.0291(10) 0.0511(12) 0.0413(10) 0.0019(9) 0.0092(8) -0.0063(9)
C21 0.0365(17) 0.065(2) 0.0501(18) -0.0096(15) 0.0127(14) -0.0038(16)
C22 0.0329(17) 0.057(2) 0.0522(17) -0.0137(14) 0.0038(14) 0.0079(15)
N2 0.0323(13) 0.0560(16) 0.0413(13) -0.0086(12) -0.0004(11) 0.0091(12)

loop_
_atom_type_symbol
_atom_type_description
_atom_type_scat_dispersion_real
_atom_type_scat_dispersion_imag
_atom_type_scat_source
C C 0.0033 0.0016 'International Tables Vol C Tables 4.2.6.8 and 6.1.1.4'
H H 0.0000 0.0000 'International Tables Vol C Tables 4.2.6.8 and 6.1.1.4'
N N 0.0061 0.0033 'International Tables Vol C Tables 4.2.6.8 and 6.1.1.4'
O O 0.0106 0.0060 'International Tables Vol C Tables 4.2.6.8 and 6.1.1.4'
K K 0.2009 0.2494 'International Tables Vol C Tables 4.2.6.8 and 6.1.1.4'
Co Co 0.3494 0.9721 'International Tables Vol C Tables 4.2.6.8 and 6.1.1.4'

loop_
_geom_angle_atom_site_label_1
_geom_angle_atom_site_label_2
_geom_angle_atom_site_label_3
_geom_angle
C4 Co1 C3 109.24(13)
C4 Co1 C1 110.01(13)
C3 Co1 C1 108.48(13)
C4 Co1 C2 110.86(13)
C3 Co1 C2 110.27(14)
C1 Co1 C2 107.94(13)
O1 C1 Co1 179.1(3)
O2 C2 Co1 179.4(3)
O3 C3 Co1 178.9(3)
O4 C4 Co1 179.7(3)
O6 K1 O8 99.49(6)
O6 K1 O5 59.46(5)
O8 K1 O5 137.33(6)
O6 K1 O7 123.37(6)
O8 K1 O7 60.31(5)
O5 K1 O7 98.53(5)
O6 K1 O10 96.11(5)
O8 K1 O10 97.90(5)
O5 K1 O10 119.53(5)
O7 K1 O10 136.07(5)
O6 K1 O9 134.08(6)
O8 K1 O9 119.90(6)
O5 K1 O9 98.15(5)
O7 K1 O9 97.71(6)
O10 K1 O9 58.33(5)
O6 K1 N2 60.43(6)
O8 K1 N2 60.42(6)
O5 K1 N2 119.41(6)
O7 K1 N2 120.12(6)
O10 K1 N2 60.68(6)
O9 K1 N2 118.26(6)
O6 K1 N1 120.61(6)
O8 K1 N1 120.30(6)
O5 K1 N1 61.43(6)
O7 K1 N1 60.89(6)
O10 K1 N1 117.46(6)
O9 K1 N1 59.87(6)
N2 K1 N1 178.13(7)
C17 N1 C11 109.8(2)
C17 N1 C5 109.3(2)
C11 N1 C5 109.4(2)
C17 N1 K1 111.16(16)
C11 N1 K1 108.83(16)
C5 N1 K1 108.26(16)
N1 C5 C6 113.6(2)
N1 C5 H5A 108.8
C6 C5 H5A 108.8
N1 C5 H5B 108.8
C6 C5 H5B 108.8
H5A C5 H5B 107.7
O5 C6 C5 109.7(2)
O5 C6 H6A 109.7
C5 C6 H6A 109.7
O5 C6 H6B 109.7
C5 C6 H6B 109.7
H6A C6 H6B 108.2
C6 O5 C7 110.9(2)
C6 O5 K1 113.40(15)
C7 O5 K1 112.52(14)
O5 C7 C8 109.6(2)
O5 C7 H7A 109.8
C8 C7 H7A 109.8
O5 C7 H7B 109.8
C8 C7 H7B 109.8
H7A C7 H7B 108.2
O6 C8 C7 109.3(2)
O6 C8 H8A 109.8
C7 C8 H8A 109.8
O6 C8 H8B 109.8
C7 C8 H8B 109.8
H8A C8 H8B 108.3
C9 O6 C8 112.7(2)
C9 O6 K1 120.67(15)
C8 O6 K1 119.31(16)
O6 C9 C10 108.9(2)
O6 C9 H9A 109.9
C10 C9 H9A 109.9
O6 C9 H9B 109.9
C10 C9 H9B 109.9
H9A C9 H9B 108.3
N2 C10 C9 114.6(2)
N2 C10 H10A 108.6
C9 C10 H10A 108.6
N2 C10 H10B 108.6
C9 C10 H10B 108.6
H10A C10 H10B 107.6
N1 C11 C12 113.0(2)
N1 C11 H11A 109.0
C12 C11 H11A 109.0
N1 C11 H11B 109.0
C12 C11 H11B 109.0
H11A C11 H11B 107.8
O7 C12 C11 109.4(2)
O7 C12 H12A 109.8
C11 C12 H12A 109.8
O7 C12 H12B 109.8
C11 C12 H12B 109.8
H12A C12 H12B 108.2
C12 O7 C13 111.5(2)
C12 O7 K1 114.18(15)
C13 O7 K1 113.37(15)
O7 C13 C14 109.0(2)
O7 C13 H13A 109.9
C14 C13 H13A 109.9
O7 C13 H13B 109.9
C14 C13 H13B 109.9
H13A C13 H13B 108.3
O8 C14 C13 108.8(2)
O8 C14 H14A 109.9
C13 C14 H14A 109.9
O8 C14 H14B 109.9
C13 C14 H14B 109.9
H14A C14 H14B 108.3
C15 O8 C14 111.1(2)
C15 O8 K1 118.35(16)
C14 O8 K1 114.04(14)
O8 C15 C16 108.7(3)
O8 C15 H15A 110.0
C16 C15 H15A 110.0
O8 C15 H15B 110.0
C16 C15 H15B 110.0
H15A C15 H15B 108.3
N2 C16 C15 113.5(2)
N2 C16 H16A 108.9
C15 C16 H16A 108.9
N2 C16 H16B 108.9
C15 C16 H16B 108.9
H16A C16 H16B 107.7
N1 C17 C18 113.5(2)
N1 C17 H17A 108.9
C18 C17 H17A 108.9
N1 C17 H17B 108.9
C18 C17 H17B 108.9
H17A C17 H17B 107.7
O9 C18 C17 109.3(2)
O9 C18 H18A 109.8
C17 C18 H18A 109.8
O9 C18 H18B 109.8
C17 C18 H18B 109.8
H18A C18 H18B 108.3
C18 O9 C19 111.7(2)
C18 O9 K1 115.11(15)
C19 O9 K1 116.48(16)
O9 C19 C20 109.4(2)
O9 C19 H19A 109.8
C20 C19 H19A 109.8
O9 C19 H19B 109.8
C20 C19 H19B 109.8
H19A C19 H19B 108.2
O10 C20 C19 109.4(2)
O10 C20 H20A 109.8
C19 C20 H20A 109.8
O10 C20 H20B 109.8
C19 C20 H20B 109.8
H20A C20 H20B 108.2
C20 O10 C21 110.4(2)
C20 O10 K1 114.71(15)
C21 O10 K1 114.61(15)
O10 C21 C22 109.3(2)
O10 C21 H21A 109.8
C22 C21 H21A 109.8
O10 C21 H21B 109.8
C22 C21 H21B 109.8
H21A C21 H21B 108.3
N2 C22 C21 113.5(2)
N2 C22 H22A 108.9
C21 C22 H22A 108.9
N2 C22 H22B 108.9
C21 C22 H22B 108.9
H22A C22 H22B 107.7
C10 N2 C22 110.3(2)
C10 N2 C16 109.9(2)
C22 N2 C16 110.1(2)
C10 N2 K1 108.21(15)
C22 N2 K1 108.94(16)
C16 N2 K1 109.33(17)

loop_
_geom_bond_atom_site_label_1
_geom_bond_atom_site_label_2
_geom_bond_distance
_geom_bond_publ_flag
Co1 C4 1.762(3) y
Co1 C3 1.763(4) y
Co1 C1 1.767(3) y
Co1 C2 1.770(4) y
C1 O1 1.149(3) ?
C2 O2 1.147(3) ?
C3 O3 1.153(4) ?
C4 O4 1.148(3) ?
K1 O6 2.7741(19) ?
K1 O8 2.8137(18) ?
K1 O5 2.8433(18) ?
K1 O7 2.8481(19) ?
K1 O10 2.8866(19) ?
K1 O9 2.900(2) ?
K1 N2 2.991(2) ?
K1 N1 3.003(2) ?
N1 C17 1.474(4) ?
N1 C11 1.475(3) ?
N1 C5 1.477(3) ?
C5 C6 1.505(4) ?
C5 H5A 0.9900 ?
C5 H5B 0.9900 ?
C6 O5 1.424(3) ?
C6 H6A 0.9900 ?
C6 H6B 0.9900 ?
O5 C7 1.427(3) ?
C7 C8 1.478(4) ?
C7 H7A 0.9900 ?
C7 H7B 0.9900 ?
C8 O6 1.421(3) ?
C8 H8A 0.9900 ?
C8 H8B 0.9900 ?
O6 C9 1.417(3) ?
C9 C10 1.499(4) ?
C9 H9A 0.9900 ?
C9 H9B 0.9900 ?
C10 N2 1.464(4) ?
C10 H10A 0.9900 ?
C10 H10B 0.9900 ?
C11 C12 1.503(4) ?
C11 H11A 0.9900 ?
C11 H11B 0.9900 ?
C12 O7 1.420(3) ?
C12 H12A 0.9900 ?
C12 H12B 0.9900 ?
O7 C13 1.422(3) ?
C13 C14 1.490(4) ?
C13 H13A 0.9900 ?
C13 H13B 0.9900 ?
C14 O8 1.436(3) ?
C14 H14A 0.9900 ?
C14 H14B 0.9900 ?
O8 C15 1.418(3) ?
C15 C16 1.508(4) ?
C15 H15A 0.9900 ?
C15 H15B 0.9900 ?
C16 N2 1.482(4) ?
C16 H16A 0.9900 ?
C16 H16B 0.9900 ?
C17 C18 1.512(4) ?
C17 H17A 0.9900 ?
C17 H17B 0.9900 ?
C18 O9 1.416(3) ?
C18 H18A 0.9900 ?
C18 H18B 0.9900 ?
O9 C19 1.421(3) ?
C19 C20 1.488(4) ?
C19 H19A 0.9900 ?
C19 H19B 0.9900 ?
C20 O10 1.423(3) ?
C20 H20A 0.9900 ?
C20 H20B 0.9900 ?
O10 C21 1.424(3) ?
C21 C22 1.497(4) ?
C21 H21A 0.9900 ?
C21 H21B 0.9900 ?
C22 N2 1.477(3) ?
C22 H22A 0.9900 ?
C22 H22B 0.9900 ?

loop_
_geom_torsion_atom_site_label_1
_geom_torsion_atom_site_label_2
_geom_torsion_atom_site_label_3
_geom_torsion_atom_site_label_4
_geom_torsion
C17 N1 C5 C6 163.4(2)
C11 N1 C5 C6 -76.4(3)
K1 N1 C5 C6 42.1(3)
N1 C5 C6 O5 -68.5(3)
C5 C6 O5 C7 -176.8(2)
C5 C6 O5 K1 55.4(3)
C6 O5 C7 C8 178.1(2)
K1 O5 C7 C8 -53.7(3)
O5 C7 C8 O6 61.3(3)
C7 C8 O6 C9 170.6(2)
C7 C8 O6 K1 -38.9(3)
C8 O6 C9 C10 -166.3(2)
K1 O6 C9 C10 43.8(3)
O6 C9 C10 N2 -61.4(3)
C17 N1 C11 C12 -78.8(3)
C5 N1 C11 C12 161.2(2)
K1 N1 C11 C12 43.0(3)
N1 C11 C12 O7 -68.3(3)
C11 C12 O7 C13 -175.0(2)
C11 C12 O7 K1 54.9(3)
C12 O7 C13 C14 179.8(2)
K1 O7 C13 C14 -49.7(3)
O7 C13 C14 O8 67.6(3)
C13 C14 O8 C15 172.7(2)
C13 C14 O8 K1 -50.5(2)
C14 O8 C15 C16 -175.5(2)
K1 O8 C15 C16 49.7(3)
O8 C15 C16 N2 -63.7(4)
C11 N1 C17 C18 161.4(2)
C5 N1 C17 C18 -78.5(3)
K1 N1 C17 C18 41.0(3)
N1 C17 C18 O9 -65.0(3)
C17 C18 O9 C19 -170.7(2)
C17 C18 O9 K1 53.5(3)
C18 O9 C19 C20 -179.4(2)
K1 O9 C19 C20 -44.3(3)
O9 C19 C20 O10 64.3(3)
C19 C20 O10 C21 176.4(2)
C19 C20 O10 K1 -52.4(3)
C20 O10 C21 C22 -177.2(2)
K1 O10 C21 C22 51.4(3)
O10 C21 C22 N2 -68.2(3)
C9 C10 N2 C22 -72.8(3)
C9 C10 N2 C16 165.6(2)
C9 C10 N2 K1 46.3(3)
C21 C22 N2 C10 164.9(2)
C21 C22 N2 C16 -73.7(3)
C21 C22 N2 K1 46.2(3)
C15 C16 N2 C10 -74.6(3)
C15 C16 N2 C22 163.7(3)
C15 C16 N2 K1 44.1(3)
